data_4338979
loop_
_publ_author_name
'Kempter, Andreas'
'Gemel, Christian'
'Cadenbach, Thomas'
'Fischer, Roland A.'

_publ_section_title
;
 Synthesis and structure of new compounds with Zn-Ga bonds: insertion of
 the gallium(I) bisimidinate Ga(DDP) into Zn-X (X = CH3, Cl) and the
 homoleptic complex cation [Zn(GaCp*)4]2+.
;
_journal_issue 22
_journal_name_full 'Inorganic chemistry'
_journal_page_first 9481
_journal_page_last 9487
_journal_paper_doi 10.1021/ic7013804
_journal_volume 46
_journal_year 2007
_chemical_formula_sum 'C416 H336 B8 F192 Ga16 Zn4'
_chemical_formula_weight 10446.33
_chemical_name_common '[Zn(GaCp*)4][BArF]2'
_chemical_name_systematic
; 
 ? 
;
_space_group_IT_number 15
_symmetry_cell_setting monoclinic
_symmetry_space_group_name_Hall '-C 2yc'
_symmetry_space_group_name_H-M 'C 1 2/c 1'
_atom_sites_solution_hydrogens geom
_atom_sites_solution_primary direct
_atom_sites_solution_secondary difmap
_audit_creation_method SHELXL-97
_cell_angle_alpha 90.00
_cell_angle_beta 97.821(4)
_cell_angle_gamma 90.00
_cell_formula_units_Z 1
_cell_length_a 26.3741(10)
_cell_length_b 14.1628(6)
_cell_length_c 28.8814(17)
_cell_measurement_reflns_used 200
_cell_measurement_temperature 105(2)
_cell_measurement_theta_max 25
_cell_measurement_theta_min 0
_cell_volume 10687.8(9)
_computing_cell_refinement
;
CrysAlis RED, Oxford Diffraction Ltd.,
Version 1.170.32 (release 06.06.2003 CrysAlis170 VC++)
(compiled Jun  6 2003,13:53:32)
;
_computing_data_collection
;
CrysAlis CCD, Oxford Diffraction Ltd.,
Version 1.170.32 (release 06.06.2003 CrysAlis170 VC++)
(compiled Jun  6 2003,13:53:32)
;
_computing_data_reduction
;
CrysAlis RED, Oxford Diffraction Ltd.,
Version 1.170.32 (release 06.06.2003 CrysAlis170 VC++)
(compiled Jun  6 2003,13:53:32)
;
_computing_structure_refinement 'SHELXL-97 (Sheldrick, 1997)'
_computing_structure_solution 'SHELXS-97 (Sheldrick, 1990)'
_diffrn_ambient_temperature 105(2)
_diffrn_detector_area_resol_mean 'not measured'
_diffrn_measured_fraction_theta_full 0.997
_diffrn_measured_fraction_theta_max 0.997
_diffrn_measurement_device_type 'multiwire proportional'
_diffrn_measurement_method 'phi and omega scans'
_diffrn_radiation_monochromator graphite
_diffrn_radiation_source 'fine-focus sealed tube'
_diffrn_radiation_type MoK\a
_diffrn_radiation_wavelength 0.71073
_diffrn_reflns_av_R_equivalents 0.0933
_diffrn_reflns_av_sigmaI/netI 0.1094
_diffrn_reflns_limit_h_max 30
_diffrn_reflns_limit_h_min -31
_diffrn_reflns_limit_k_max 16
_diffrn_reflns_limit_k_min -16
_diffrn_reflns_limit_l_max 33
_diffrn_reflns_limit_l_min -34
_diffrn_reflns_number 43736
_diffrn_reflns_theta_full 25.08
_diffrn_reflns_theta_max 25.08
_diffrn_reflns_theta_min 2.77
_diffrn_standards_decay_% 'not measured'
_diffrn_standards_interval_count 'not measured'
_diffrn_standards_interval_time 'not measured'
_diffrn_standards_number 'not measured'
_exptl_absorpt_coefficient_mu 1.347
_exptl_absorpt_correction_T_max 0.817
_exptl_absorpt_correction_T_min 0.785
_exptl_absorpt_correction_type empirical
_exptl_absorpt_process_details none
_exptl_crystal_colour colorless
_exptl_crystal_density_diffrn 1.623
_exptl_crystal_density_meas ?
_exptl_crystal_density_method 'not measured'
_exptl_crystal_description rhomboedric
_exptl_crystal_F_000 5216
_exptl_crystal_size_max 0.25
_exptl_crystal_size_mid 0.15
_exptl_crystal_size_min 0.15
_refine_diff_density_max 0.462
_refine_diff_density_min -0.682
_refine_diff_density_rms 0.080
_refine_ls_extinction_method none
_refine_ls_goodness_of_fit_ref 0.902
_refine_ls_hydrogen_treatment mixed
_refine_ls_matrix_type full
_refine_ls_number_parameters 772
_refine_ls_number_reflns 9457
_refine_ls_number_restraints 0
_refine_ls_restrained_S_all 0.902
_refine_ls_R_factor_all 0.0891
_refine_ls_R_factor_gt 0.0460
_refine_ls_shift/su_max 0.001
_refine_ls_shift/su_mean 0.000
_refine_ls_structure_factor_coef Fsqd
_refine_ls_weighting_details 'calc w=1/[\s^2^(Fo^2^)+(0.0371P)^2^+0.0000P] where P=(Fo^2^+2Fc^2^)/3'
_refine_ls_weighting_scheme calc
_refine_ls_wR_factor_gt 0.0843
_refine_ls_wR_factor_ref 0.0898
_reflns_number_gt 5304
_reflns_number_total 9457
_reflns_threshold_expression >2sigma(I)
_cod_data_source_file ic7013804-file003.cif
_cod_data_source_block 4
_cod_depositor_comments
;
The following automatic conversions were performed:

'_exptl_crystal_density_meas' value 'not measured' was changed to '?'
- the value is perceived as not measured.

Automatic conversion script
Id: cif_fix_values 3008 2015-01-20 13:52:24Z robertas 
;
_cod_original_cell_volume 10687.7(9)
_cod_original_sg_symbol_H-M C2/c
_cod_database_code 4338979

loop_
_symmetry_equiv_pos_as_xyz
'x, y, z'
'-x, y, -z+1/2'
'x+1/2, y+1/2, z'
'-x+1/2, y+1/2, -z+1/2'
'-x, -y, -z'
'x, -y, z-1/2'
'-x+1/2, -y+1/2, -z'
'x+1/2, -y+1/2, z-1/2'

loop_
_atom_site_label
_atom_site_type_symbol
_atom_site_fract_x
_atom_site_fract_y
_atom_site_fract_z
_atom_site_U_iso_or_equiv
_atom_site_adp_type
_atom_site_occupancy
_atom_site_symmetry_multiplicity
_atom_site_calc_flag
_atom_site_refinement_flags
_atom_site_disorder_assembly
_atom_site_disorder_group
Ga2 Ga 0.075777(18) 0.87152(3) 0.252781(16) 0.03377(14) Uani 1 1 d . . .
Ga1 Ga -0.00644(2) 1.06040(3) 0.179724(17) 0.04059(15) Uani 1 1 d . . .
Zn Zn 0.0000 0.96773(4) 0.2500 0.02440(17) Uani 1 2 d S . .
C12 C 0.11009(15) 0.7901(3) 0.19841(13) 0.0262(10) Uani 1 1 d . . .
C20 C 0.19462(16) 0.8698(3) 0.30684(14) 0.0368(11) Uani 1 1 d . . .
H20A H 0.2275 0.8371 0.3076 0.055 Uiso 1 1 calc R . .
H20B H 0.1826 0.8638 0.3373 0.055 Uiso 1 1 calc R . .
H20C H 0.1990 0.9367 0.2997 0.055 Uiso 1 1 calc R . .
C14 C 0.12346(15) 0.7481(3) 0.27608(14) 0.0271(10) Uani 1 1 d . . .
C1 C -0.02900(15) 1.0635(3) 0.10274(13) 0.0286(10) Uani 1 1 d . . .
C15 C 0.15611(15) 0.8265(3) 0.26991(14) 0.0274(10) Uani 1 1 d . . .
C2 C 0.01785(16) 1.1134(3) 0.11469(13) 0.0301(10) Uani 1 1 d . . .
C3 C 0.00779(17) 1.1917(3) 0.14308(14) 0.0302(10) Uani 1 1 d . . .
C13 C 0.09536(15) 0.7256(3) 0.23177(14) 0.0258(10) Uani 1 1 d . . .
C8 C 0.04567(18) 1.2673(3) 0.16106(15) 0.0456(13) Uani 1 1 d . . .
H8A H 0.0446 1.3183 0.1380 0.068 Uiso 1 1 calc R . .
H8B H 0.0802 1.2402 0.1663 0.068 Uiso 1 1 calc R . .
H8C H 0.0369 1.2924 0.1905 0.068 Uiso 1 1 calc R . .
C16 C 0.17637(17) 0.9271(3) 0.19877(15) 0.0432(12) Uani 1 1 d . . .
H16A H 0.2068 0.8993 0.1882 0.065 Uiso 1 1 calc R . .
H16B H 0.1868 0.9774 0.2214 0.065 Uiso 1 1 calc R . .
H16C H 0.1542 0.9536 0.1719 0.065 Uiso 1 1 calc R . .
C19 C 0.12137(17) 0.6955(3) 0.32105(15) 0.0472(13) Uani 1 1 d . . .
H19A H 0.1462 0.6437 0.3236 0.071 Uiso 1 1 calc R . .
H19B H 0.0869 0.6698 0.3213 0.071 Uiso 1 1 calc R . .
H19C H 0.1296 0.7387 0.3475 0.071 Uiso 1 1 calc R . .
C4 C -0.04471(17) 1.1892(3) 0.14893(14) 0.0335(11) Uani 1 1 d . . .
C11 C 0.14777(15) 0.8521(3) 0.22149(14) 0.0269(10) Uani 1 1 d . . .
C5 C -0.06755(16) 1.1091(3) 0.12408(14) 0.0319(10) Uani 1 1 d . . .
C17 C 0.08956(17) 0.7903(3) 0.14730(14) 0.0407(12) Uani 1 1 d . . .
H17A H 0.1109 0.7496 0.1304 0.061 Uiso 1 1 calc R . .
H17B H 0.0900 0.8548 0.1351 0.061 Uiso 1 1 calc R . .
H17C H 0.0543 0.7664 0.1430 0.061 Uiso 1 1 calc R . .
C7 C 0.06755(16) 1.0926(3) 0.09735(16) 0.0448(12) Uani 1 1 d . . .
H7A H 0.0686 1.1249 0.0675 0.067 Uiso 1 1 calc R . .
H7B H 0.0708 1.0244 0.0930 0.067 Uiso 1 1 calc R . .
H7C H 0.0959 1.1149 0.1202 0.067 Uiso 1 1 calc R . .
C18 C 0.05691(16) 0.6477(3) 0.22046(15) 0.0368(11) Uani 1 1 d . . .
H18A H 0.0745 0.5903 0.2123 0.055 Uiso 1 1 calc R . .
H18B H 0.0317 0.6667 0.1940 0.055 Uiso 1 1 calc R . .
H18C H 0.0395 0.6352 0.2477 0.055 Uiso 1 1 calc R . .
C10 C -0.12259(16) 1.0806(3) 0.11947(16) 0.0482(13) Uani 1 1 d . . .
H10A H -0.1416 1.1118 0.0922 0.072 Uiso 1 1 calc R . .
H10B H -0.1369 1.0992 0.1477 0.072 Uiso 1 1 calc R . .
H10C H -0.1253 1.0119 0.1155 0.072 Uiso 1 1 calc R . .
C9 C -0.0719(2) 1.2599(3) 0.17658(18) 0.0639(16) Uani 1 1 d . . .
H9A H -0.0858 1.3112 0.1559 0.096 Uiso 1 1 calc R . .
H9B H -0.0476 1.2857 0.2021 0.096 Uiso 1 1 calc R . .
H9C H -0.0999 1.2282 0.1895 0.096 Uiso 1 1 calc R . .
C6 C -0.03571(17) 0.9796(3) 0.07048(16) 0.0485(13) Uani 1 1 d . . .
H6A H -0.0457 1.0012 0.0383 0.073 Uiso 1 1 calc R . .
H6B H -0.0624 0.9381 0.0797 0.073 Uiso 1 1 calc R . .
H6C H -0.0034 0.9447 0.0725 0.073 Uiso 1 1 calc R . .
F22A F 0.2241(4) 0.6072(7) -0.1018(4) 0.095(4) Uani 0.643(6) 1 d P A 1
F23A F 0.1803(3) 0.4841(4) -0.0943(2) 0.0476(19) Uani 0.643(6) 1 d P A 1
F24A F 0.1451(3) 0.6101(5) -0.1190(2) 0.077(3) Uani 0.643(6) 1 d P A 1
F4A F 0.1466(4) 0.3417(7) 0.2444(3) 0.050(2) Uani 0.64 1 d P B 1
F6A F 0.1027(3) 0.4561(6) 0.2608(3) 0.074(3) Uani 0.64 1 d P B 1
F5A F 0.1779(3) 0.4373(5) 0.29595(16) 0.0679(17) Uani 0.64 1 d P B 1
F12 F 0.36329(9) 0.3369(2) 0.07279(9) 0.0574(8) Uani 1 1 d . . .
F11 F 0.33472(9) 0.24872(18) 0.01666(9) 0.0552(8) Uani 1 1 d . . .
F10 F 0.32549(10) 0.3968(2) 0.01027(11) 0.0724(10) Uani 1 1 d . . .
F2 F 0.31342(9) 0.63428(17) 0.22158(9) 0.0516(7) Uani 1 1 d . . .
F3 F 0.27550(11) 0.73318(17) 0.17375(9) 0.0641(9) Uani 1 1 d . . .
F1 F 0.25958(10) 0.72869(17) 0.24437(9) 0.0537(8) Uani 1 1 d . . .
F21 F 0.19271(11) 0.88356(16) 0.00544(9) 0.0600(8) Uani 1 1 d . . .
F20 F 0.17227(13) 0.85003(16) 0.07202(11) 0.0709(9) Uani 1 1 d . . .
F19 F 0.11520(12) 0.86429(19) 0.01381(16) 0.1158(15) Uani 1 1 d . . .
F7 F 0.17721(9) 0.15912(15) 0.15993(7) 0.0347(6) Uani 1 1 d . . .
F9 F 0.18900(9) 0.07393(14) 0.10074(8) 0.0383(6) Uani 1 1 d . . .
F8 F 0.25273(9) 0.10794(16) 0.15288(8) 0.0394(6) Uani 1 1 d . . .
F14 F -0.04129(10) 0.50318(18) 0.14065(9) 0.0583(8) Uani 1 1 d . . .
F13 F -0.01302(9) 0.62982(17) 0.11477(8) 0.0429(6) Uani 1 1 d . . .
F15 F -0.07430(9) 0.55782(18) 0.07376(9) 0.0533(7) Uani 1 1 d . . .
F18 F -0.03144(9) 0.30133(15) -0.03352(8) 0.0408(6) Uani 1 1 d . . .
F16 F -0.01273(11) 0.20828(16) 0.02351(9) 0.0588(8) Uani 1 1 d . . .
F17 F 0.04243(10) 0.23866(18) -0.02198(10) 0.0604(8) Uani 1 1 d . . .
C44 C 0.27456(14) 0.3185(3) 0.05920(12) 0.0204(9) Uani 1 1 d . . .
C42 C 0.22022(14) 0.2306(3) 0.10249(12) 0.0203(9) Uani 1 1 d . . .
C46 C 0.20940(16) 0.1435(3) 0.12836(14) 0.0267(10) Uani 1 1 d . . .
C45 C 0.24102(14) 0.3948(3) 0.05770(12) 0.0194(9) Uani 1 1 d . . .
H45A H 0.2497 0.4516 0.0431 0.023 Uiso 1 1 calc R . .
C50 C 0.09606(14) 0.4519(2) 0.07017(12) 0.0187(9) Uani 1 1 d . . .
C47 C 0.32378(16) 0.3257(3) 0.03945(14) 0.0283(10) Uani 1 1 d . . .
C54 C 0.02568(15) 0.3585(2) 0.03049(13) 0.0239(9) Uani 1 1 d . . .
C65 C 0.17023(13) 0.5393(3) -0.00428(13) 0.0226(9) Uani 1 1 d . . .
H65A H 0.1708 0.4744 -0.0124 0.027 Uiso 1 1 calc R . .
C56 C -0.03027(15) 0.5430(3) 0.10155(14) 0.0312(10) Uani 1 1 d . . .
C41 C 0.18609(14) 0.3059(2) 0.09915(12) 0.0197(9) Uani 1 1 d . . .
H41A H 0.1553 0.2993 0.1126 0.024 Uiso 1 1 calc R . .
C35 C 0.21104(14) 0.5822(2) 0.14858(13) 0.0213(9) Uani 1 1 d . . .
H35A H 0.2271 0.6133 0.1253 0.026 Uiso 1 1 calc R . .
C51 C 0.05936(15) 0.5053(2) 0.08852(12) 0.0232(9) Uani 1 1 d . . .
H51A H 0.0703 0.5565 0.1086 0.028 Uiso 1 1 calc R . .
C43 C 0.26417(14) 0.2355(3) 0.08159(12) 0.0226(9) Uani 1 1 d . . .
H43A H 0.2868 0.1832 0.0825 0.027 Uiso 1 1 calc R . .
C40 C 0.19508(15) 0.3912(2) 0.07680(12) 0.0211(9) Uani 1 1 d . . .
C60 C 0.16432(13) 0.5629(3) 0.04127(12) 0.0201(9) Uani 1 1 d . . .
C55 C 0.07742(15) 0.3775(3) 0.04067(12) 0.0231(9) Uani 1 1 d . . .
H55A H 0.1010 0.3390 0.0272 0.028 Uiso 1 1 calc R . .
C34 C 0.22690(14) 0.6040(2) 0.19526(13) 0.0232(9) Uani 1 1 d . . .
C63 C 0.17322(15) 0.7007(3) -0.02842(15) 0.0316(11) Uani 1 1 d . . .
H63A H 0.1774 0.7467 -0.0515 0.038 Uiso 1 1 calc R . .
C57 C 0.00645(17) 0.2778(3) -0.00029(15) 0.0334(11) Uani 1 1 d . . .
C30 C 0.17274(14) 0.5169(2) 0.13462(12) 0.0193(9) Uani 1 1 d . . .
C61 C 0.16103(15) 0.6601(3) 0.05001(14) 0.0265(10) Uani 1 1 d . . .
H61A H 0.1559 0.6804 0.0804 0.032 Uiso 1 1 calc R . .
C37 C 0.26803(18) 0.6750(3) 0.20828(15) 0.0345(11) Uani 1 1 d . . .
C66 C 0.16082(19) 0.8303(3) 0.02689(18) 0.0417(12) Uani 1 1 d . . .
C52 C 0.00730(15) 0.4867(3) 0.07861(13) 0.0239(9) Uani 1 1 d . . .
C32 C 0.16810(15) 0.4915(3) 0.21762(13) 0.0236(9) Uani 1 1 d . B .
C33 C 0.20540(15) 0.5584(3) 0.23047(13) 0.0276(10) Uani 1 1 d . . .
H33A H 0.2160 0.5729 0.2624 0.033 Uiso 1 1 calc R . .
C31 C 0.15188(14) 0.4722(3) 0.17087(13) 0.0221(9) Uani 1 1 d . . .
H31A H 0.1256 0.4267 0.1632 0.027 Uiso 1 1 calc R . .
C36 C 0.1464(2) 0.4353(4) 0.25450(15) 0.0379(11) Uani 1 1 d . . .
C62 C 0.16508(15) 0.7277(3) 0.01563(15) 0.0292(10) Uani 1 1 d . . .
C53 C -0.01004(15) 0.4127(3) 0.04939(13) 0.0254(10) Uani 1 1 d . . .
H53A H -0.0456 0.3994 0.0425 0.031 Uiso 1 1 calc R . .
C64 C 0.17529(15) 0.6060(3) -0.03858(13) 0.0266(10) Uani 1 1 d . A .
C67 C 0.1835(2) 0.5759(4) -0.08647(16) 0.0413(12) Uani 1 1 d . . .
B B 0.15711(16) 0.4814(3) 0.08010(14) 0.0189(10) Uani 1 1 d . . .
F22B F 0.2261(6) 0.5128(8) -0.0803(3) 0.072(3) Uani 0.36 1 d P A 2
F23B F 0.1500(7) 0.5363(19) -0.1087(4) 0.130(9) Uani 0.36 1 d P A 2
F24B F 0.2040(7) 0.6456(12) -0.1066(6) 0.060(5) Uani 0.36 1 d P A 2
F4B F 0.1610(7) 0.3607(14) 0.2646(6) 0.099(9) Uani 0.36 1 d P B 2
F5B F 0.1418(5) 0.4941(7) 0.2931(3) 0.059(3) Uani 0.36 1 d P B 2
F6B F 0.0906(6) 0.4273(11) 0.2412(4) 0.052(4) Uani 0.36 1 d P B 2

loop_
_atom_site_aniso_label
_atom_site_aniso_U_11
_atom_site_aniso_U_22
_atom_site_aniso_U_33
_atom_site_aniso_U_23
_atom_site_aniso_U_13
_atom_site_aniso_U_12
Ga2 0.0327(3) 0.0352(3) 0.0329(3) -0.0046(2) 0.0029(2) 0.0091(2)
Ga1 0.0531(4) 0.0347(3) 0.0324(3) 0.0125(2) 0.0005(2) -0.0106(3)
Zn 0.0308(4) 0.0188(3) 0.0234(4) 0.000 0.0028(3) 0.000
C12 0.026(3) 0.025(2) 0.027(2) -0.0009(19) 0.005(2) 0.007(2)
C20 0.034(3) 0.037(3) 0.037(3) 0.009(2) -0.003(2) 0.001(2)
C14 0.023(2) 0.031(2) 0.027(3) 0.0056(19) 0.004(2) 0.003(2)
C1 0.028(3) 0.028(2) 0.030(2) 0.001(2) 0.0021(19) 0.002(2)
C15 0.022(2) 0.027(2) 0.033(3) 0.0015(19) 0.005(2) 0.002(2)
C2 0.030(3) 0.036(3) 0.023(2) 0.0074(19) -0.002(2) -0.004(2)
C3 0.039(3) 0.025(2) 0.026(2) 0.0081(19) 0.003(2) -0.010(2)
C13 0.021(2) 0.022(2) 0.034(3) 0.0013(19) 0.006(2) 0.0054(19)
C8 0.062(4) 0.032(3) 0.043(3) 0.000(2) 0.008(3) -0.014(3)
C16 0.049(3) 0.041(3) 0.039(3) 0.004(2) 0.006(2) -0.012(2)
C19 0.041(3) 0.053(3) 0.045(3) 0.024(2) -0.003(2) -0.009(3)
C4 0.037(3) 0.027(2) 0.037(3) 0.005(2) 0.010(2) 0.002(2)
C11 0.027(3) 0.025(2) 0.029(3) 0.0039(19) 0.005(2) 0.001(2)
C5 0.033(3) 0.030(2) 0.033(3) 0.008(2) 0.005(2) -0.003(2)
C17 0.050(3) 0.043(3) 0.031(3) -0.003(2) 0.010(2) -0.004(2)
C7 0.037(3) 0.049(3) 0.049(3) -0.002(2) 0.007(2) -0.012(2)
C18 0.030(3) 0.032(3) 0.047(3) 0.001(2) 0.001(2) 0.000(2)
C10 0.038(3) 0.054(3) 0.054(3) -0.001(2) 0.011(2) 0.000(3)
C9 0.081(4) 0.045(3) 0.072(4) -0.011(3) 0.030(3) -0.005(3)
C6 0.037(3) 0.054(3) 0.055(3) -0.019(2) 0.006(2) -0.011(3)
F22A 0.097(8) 0.137(11) 0.064(6) -0.040(7) 0.060(6) -0.069(7)
F23A 0.080(6) 0.040(3) 0.026(3) 0.004(2) 0.021(3) 0.013(3)
F24A 0.113(7) 0.082(4) 0.029(3) 0.001(3) -0.017(3) 0.040(5)
F4A 0.090(5) 0.028(3) 0.033(4) 0.008(3) 0.015(3) -0.008(3)
F6A 0.068(7) 0.066(6) 0.101(9) 0.054(5) 0.057(6) 0.040(5)
F5A 0.101(5) 0.076(4) 0.022(3) 0.015(3) -0.006(3) -0.041(4)
F12 0.0261(15) 0.104(2) 0.0416(17) -0.0187(15) 0.0034(13) -0.0207(15)
F11 0.0347(16) 0.0580(17) 0.078(2) -0.0361(15) 0.0262(14) -0.0100(14)
F10 0.054(2) 0.075(2) 0.099(2) 0.0533(18) 0.0513(17) 0.0278(16)
F2 0.0260(15) 0.0488(16) 0.077(2) -0.0099(14) -0.0019(14) -0.0045(14)
F3 0.092(2) 0.0491(17) 0.0434(18) 0.0114(14) -0.0203(16) -0.0454(16)
F1 0.0488(18) 0.0559(17) 0.0573(18) -0.0382(14) 0.0103(14) -0.0164(14)
F21 0.085(2) 0.0323(15) 0.0649(19) 0.0094(13) 0.0186(16) -0.0182(15)
F20 0.125(3) 0.0275(15) 0.066(2) -0.0042(14) 0.034(2) -0.0081(16)
F19 0.048(2) 0.0296(17) 0.257(5) -0.011(2) -0.026(2) 0.0150(17)
F7 0.0398(15) 0.0354(13) 0.0320(14) 0.0106(10) 0.0162(12) 0.0017(12)
F9 0.0512(16) 0.0228(13) 0.0398(15) 0.0019(11) 0.0022(12) -0.0053(12)
F8 0.0341(15) 0.0456(15) 0.0376(15) 0.0181(11) 0.0016(12) 0.0116(13)
F14 0.0632(19) 0.0613(18) 0.0594(19) 0.0115(14) 0.0412(16) 0.0108(15)
F13 0.0309(15) 0.0465(16) 0.0521(17) -0.0158(13) 0.0090(12) 0.0069(13)
F15 0.0247(14) 0.0723(19) 0.0590(18) -0.0220(14) -0.0078(13) 0.0134(14)
F18 0.0451(16) 0.0395(14) 0.0322(15) -0.0032(11) -0.0147(13) -0.0017(13)
F16 0.084(2) 0.0389(15) 0.0465(17) 0.0106(13) -0.0158(15) -0.0351(15)
F17 0.0375(17) 0.0533(17) 0.089(2) -0.0454(16) 0.0019(15) -0.0034(14)
C44 0.019(2) 0.026(2) 0.014(2) -0.0065(17) -0.0032(17) -0.0030(19)
C42 0.018(2) 0.026(2) 0.016(2) 0.0000(17) -0.0003(17) -0.003(2)
C46 0.027(3) 0.028(2) 0.025(2) 0.003(2) 0.002(2) 0.002(2)
C45 0.020(2) 0.022(2) 0.016(2) -0.0022(16) 0.0004(17) -0.0039(19)
C50 0.023(2) 0.018(2) 0.016(2) 0.0042(16) 0.0048(17) -0.0008(19)
C47 0.025(3) 0.033(3) 0.027(3) -0.006(2) 0.005(2) 0.001(2)
C54 0.026(3) 0.020(2) 0.024(2) 0.0017(17) -0.0044(19) -0.002(2)
C65 0.018(2) 0.025(2) 0.024(2) 0.0007(18) 0.0013(17) 0.0011(19)
C56 0.022(3) 0.039(3) 0.032(3) -0.003(2) 0.004(2) 0.001(2)
C41 0.015(2) 0.026(2) 0.018(2) -0.0005(17) 0.0013(17) -0.0030(19)
C35 0.017(2) 0.021(2) 0.026(2) 0.0010(17) 0.0044(18) 0.0013(18)
C51 0.031(3) 0.020(2) 0.017(2) 0.0000(16) -0.0015(18) 0.000(2)
C43 0.024(2) 0.024(2) 0.019(2) -0.0037(17) -0.0023(19) 0.0032(19)
C40 0.026(2) 0.025(2) 0.011(2) -0.0050(17) -0.0023(17) -0.0059(19)
C60 0.011(2) 0.027(2) 0.021(2) 0.0001(17) -0.0036(16) -0.0022(18)
C55 0.025(2) 0.022(2) 0.021(2) 0.0006(18) 0.0011(18) 0.001(2)
C34 0.023(2) 0.020(2) 0.025(2) -0.0007(17) -0.0007(19) 0.0007(19)
C63 0.027(3) 0.035(3) 0.033(3) 0.016(2) 0.005(2) -0.002(2)
C57 0.034(3) 0.030(3) 0.034(3) -0.003(2) -0.001(2) -0.008(2)
C30 0.018(2) 0.018(2) 0.023(2) -0.0023(17) 0.0069(18) 0.0022(18)
C61 0.028(3) 0.028(2) 0.024(2) 0.0016(18) 0.0021(19) -0.003(2)
C37 0.041(3) 0.032(3) 0.029(3) -0.004(2) 0.000(2) 0.000(2)
C66 0.038(3) 0.030(3) 0.057(4) 0.009(2) 0.007(3) 0.001(2)
C52 0.023(2) 0.029(2) 0.021(2) 0.0018(18) 0.0029(18) 0.002(2)
C32 0.025(2) 0.023(2) 0.022(2) -0.0026(17) 0.0024(19) 0.000(2)
C33 0.036(3) 0.027(2) 0.019(2) -0.0041(18) 0.0019(19) 0.004(2)
C31 0.021(2) 0.020(2) 0.025(2) -0.0016(17) 0.0014(18) -0.0013(19)
C36 0.047(4) 0.044(3) 0.023(3) 0.001(3) 0.005(2) -0.002(3)
C62 0.025(3) 0.021(2) 0.041(3) 0.006(2) 0.001(2) -0.0014(19)
C53 0.017(2) 0.030(2) 0.029(2) 0.0010(19) 0.0006(19) -0.005(2)
C64 0.024(2) 0.035(3) 0.021(2) 0.0082(19) 0.0035(19) 0.000(2)
C67 0.048(4) 0.048(4) 0.029(3) 0.011(3) 0.009(3) -0.008(3)
B 0.018(3) 0.018(2) 0.021(3) 0.0015(19) 0.002(2) 0.001(2)
F22B 0.112(10) 0.072(7) 0.035(5) -0.003(5) 0.020(6) 0.029(7)
F23B 0.110(16) 0.27(3) 0.016(7) -0.027(13) 0.015(8) -0.140(18)
F24B 0.087(14) 0.063(8) 0.040(6) 0.018(5) 0.044(7) 0.007(7)
F4B 0.113(16) 0.104(17) 0.099(17) 0.086(14) 0.081(13) 0.093(15)
F5B 0.085(8) 0.077(7) 0.018(5) -0.008(4) 0.018(5) -0.018(6)
F6B 0.053(7) 0.076(9) 0.029(6) 0.008(5) 0.015(5) -0.038(6)

loop_
_atom_type_symbol
_atom_type_description
_atom_type_scat_dispersion_real
_atom_type_scat_dispersion_imag
_atom_type_scat_source
C C 0.0033 0.0016 'International Tables Vol C Tables 4.2.6.8 and 6.1.1.4'
H H 0.0000 0.0000 'International Tables Vol C Tables 4.2.6.8 and 6.1.1.4'
B B 0.0013 0.0007 'International Tables Vol C Tables 4.2.6.8 and 6.1.1.4'
F F 0.0171 0.0103 'International Tables Vol C Tables 4.2.6.8 and 6.1.1.4'
Ga Ga 0.2307 1.6083 'International Tables Vol C Tables 4.2.6.8 and 6.1.1.4'
Zn Zn 0.2839 1.4301 'International Tables Vol C Tables 4.2.6.8 and 6.1.1.4'

loop_
_geom_angle_atom_site_label_1
_geom_angle_atom_site_label_2
_geom_angle_atom_site_label_3
_geom_angle
_geom_angle_site_symmetry_1
_geom_angle_site_symmetry_3
C15 Ga2 C14 37.90(14) . .
C15 Ga2 C11 37.70(13) . .
C14 Ga2 C11 62.84(14) . .
C15 Ga2 C13 62.78(14) . .
C14 Ga2 C13 37.45(14) . .
C11 Ga2 C13 62.23(14) . .
C15 Ga2 C12 62.60(14) . .
C14 Ga2 C12 62.43(14) . .
C11 Ga2 C12 37.13(14) . .
C13 Ga2 C12 37.04(13) . .
C15 Ga2 Zn 159.77(10) . .
C14 Ga2 Zn 153.40(10) . .
C11 Ga2 Zn 143.57(10) . .
C13 Ga2 Zn 137.30(10) . .
C12 Ga2 Zn 132.90(10) . .
C3 Ga1 C2 37.87(14) . .
C3 Ga1 C4 37.52(15) . .
C2 Ga1 C4 62.93(15) . .
C3 Ga1 C1 62.72(14) . .
C2 Ga1 C1 37.60(14) . .
C4 Ga1 C1 62.37(14) . .
C3 Ga1 C5 62.86(15) . .
C2 Ga1 C5 62.84(15) . .
C4 Ga1 C5 37.60(14) . .
C1 Ga1 C5 37.11(14) . .
C3 Ga1 Zn 150.68(11) . .
C2 Ga1 Zn 155.91(11) . .
C4 Ga1 Zn 139.98(11) . .
C1 Ga1 Zn 146.50(10) . .
C5 Ga1 Zn 137.75(11) . .
Ga1 Zn Ga1 113.80(3) 2 .
Ga1 Zn Ga2 107.440(18) 2 2
Ga1 Zn Ga2 108.510(17) . 2
Ga1 Zn Ga2 108.510(17) 2 .
Ga1 Zn Ga2 107.440(17) . .
Ga2 Zn Ga2 111.18(3) 2 .
C13 C12 C11 108.5(3) . .
C13 C12 C17 124.9(4) . .
C11 C12 C17 126.6(4) . .
C13 C12 Ga2 71.4(2) . .
C11 C12 Ga2 71.1(2) . .
C17 C12 Ga2 124.3(3) . .
C15 C20 H20A 109.5 . .
C15 C20 H20B 109.5 . .
H20A C20 H20B 109.5 . .
C15 C20 H20C 109.5 . .
H20A C20 H20C 109.5 . .
H20B C20 H20C 109.5 . .
C13 C14 C15 108.0(3) . .
C13 C14 C19 126.1(4) . .
C15 C14 C19 125.8(4) . .
C13 C14 Ga2 72.4(2) . .
C15 C14 Ga2 71.0(2) . .
C19 C14 Ga2 124.7(3) . .
C5 C1 C2 108.6(3) . .
C5 C1 C6 126.8(4) . .
C2 C1 C6 124.5(4) . .
C5 C1 Ga1 71.6(2) . .
C2 C1 Ga1 70.2(2) . .
C6 C1 Ga1 126.6(3) . .
C14 C15 C11 107.6(3) . .
C14 C15 C20 126.1(4) . .
C11 C15 C20 126.2(4) . .
C14 C15 Ga2 71.1(2) . .
C11 C15 Ga2 72.1(2) . .
C20 C15 Ga2 125.4(3) . .
C1 C2 C3 107.6(4) . .
C1 C2 C7 126.3(4) . .
C3 C2 C7 125.9(4) . .
C1 C2 Ga1 72.2(2) . .
C3 C2 Ga1 71.1(2) . .
C7 C2 Ga1 126.2(3) . .
C4 C3 C2 108.0(4) . .
C4 C3 C8 126.1(4) . .
C2 C3 C8 125.7(4) . .
C4 C3 Ga1 71.8(2) . .
C2 C3 Ga1 71.1(2) . .
C8 C3 Ga1 125.7(3) . .
C12 C13 C14 108.0(3) . .
C12 C13 C18 124.3(4) . .
C14 C13 C18 127.7(3) . .
C12 C13 Ga2 71.6(2) . .
C14 C13 Ga2 70.2(2) . .
C18 C13 Ga2 124.3(3) . .
C3 C8 H8A 109.5 . .
C3 C8 H8B 109.5 . .
H8A C8 H8B 109.5 . .
C3 C8 H8C 109.5 . .
H8A C8 H8C 109.5 . .
H8B C8 H8C 109.5 . .
C11 C16 H16A 109.5 . .
C11 C16 H16B 109.5 . .
H16A C16 H16B 109.5 . .
C11 C16 H16C 109.5 . .
H16A C16 H16C 109.5 . .
H16B C16 H16C 109.5 . .
C14 C19 H19A 109.5 . .
C14 C19 H19B 109.5 . .
H19A C19 H19B 109.5 . .
C14 C19 H19C 109.5 . .
H19A C19 H19C 109.5 . .
H19B C19 H19C 109.5 . .
C3 C4 C5 108.2(4) . .
C3 C4 C9 125.8(4) . .
C5 C4 C9 126.1(4) . .
C3 C4 Ga1 70.7(2) . .
C5 C4 Ga1 71.7(2) . .
C9 C4 Ga1 123.6(3) . .
C12 C11 C15 107.9(3) . .
C12 C11 C16 126.3(4) . .
C15 C11 C16 125.8(4) . .
C12 C11 Ga2 71.7(2) . .
C15 C11 Ga2 70.2(2) . .
C16 C11 Ga2 126.5(3) . .
C1 C5 C4 107.6(4) . .
C1 C5 C10 125.7(4) . .
C4 C5 C10 126.6(4) . .
C1 C5 Ga1 71.3(2) . .
C4 C5 Ga1 70.7(2) . .
C10 C5 Ga1 125.4(3) . .
C12 C17 H17A 109.5 . .
C12 C17 H17B 109.5 . .
H17A C17 H17B 109.5 . .
C12 C17 H17C 109.5 . .
H17A C17 H17C 109.5 . .
H17B C17 H17C 109.5 . .
C2 C7 H7A 109.5 . .
C2 C7 H7B 109.5 . .
H7A C7 H7B 109.5 . .
C2 C7 H7C 109.5 . .
H7A C7 H7C 109.5 . .
H7B C7 H7C 109.5 . .
C13 C18 H18A 109.5 . .
C13 C18 H18B 109.5 . .
H18A C18 H18B 109.5 . .
C13 C18 H18C 109.5 . .
H18A C18 H18C 109.5 . .
H18B C18 H18C 109.5 . .
C5 C10 H10A 109.5 . .
C5 C10 H10B 109.5 . .
H10A C10 H10B 109.5 . .
C5 C10 H10C 109.5 . .
H10A C10 H10C 109.5 . .
H10B C10 H10C 109.5 . .
C4 C9 H9A 109.5 . .
C4 C9 H9B 109.5 . .
H9A C9 H9B 109.5 . .
C4 C9 H9C 109.5 . .
H9A C9 H9C 109.5 . .
H9B C9 H9C 109.5 . .
C1 C6 H6A 109.5 . .
C1 C6 H6B 109.5 . .
H6A C6 H6B 109.5 . .
C1 C6 H6C 109.5 . .
H6A C6 H6C 109.5 . .
H6B C6 H6C 109.5 . .
C43 C44 C45 120.5(3) . .
C43 C44 C47 118.3(4) . .
C45 C44 C47 121.1(3) . .
C43 C42 C41 120.4(3) . .
C43 C42 C46 119.4(3) . .
C41 C42 C46 120.2(3) . .
F9 C46 F7 106.7(3) . .
F9 C46 F8 106.3(3) . .
F7 C46 F8 105.8(3) . .
F9 C46 C42 113.6(3) . .
F7 C46 C42 112.6(3) . .
F8 C46 C42 111.3(3) . .
C44 C45 C40 122.7(3) . .
C44 C45 H45A 118.7 . .
C40 C45 H45A 118.7 . .
C51 C50 C55 115.9(3) . .
C51 C50 B 120.7(3) . .
C55 C50 B 123.3(3) . .
F10 C47 F11 106.4(3) . .
F10 C47 F12 106.3(3) . .
F11 C47 F12 104.8(3) . .
F10 C47 C44 113.9(3) . .
F11 C47 C44 113.1(3) . .
F12 C47 C44 111.7(3) . .
C55 C54 C53 120.9(3) . .
C55 C54 C57 121.4(4) . .
C53 C54 C57 117.7(4) . .
C60 C65 C64 123.2(4) . .
C60 C65 H65A 118.4 . .
C64 C65 H65A 118.4 . .
F14 C56 F15 107.7(3) . .
F14 C56 F13 104.5(3) . .
F15 C56 F13 105.0(3) . .
F14 C56 C52 112.6(3) . .
F15 C56 C52 113.1(3) . .
F13 C56 C52 113.2(3) . .
C42 C41 C40 122.9(3) . .
C42 C41 H41A 118.6 . .
C40 C41 H41A 118.6 . .
C30 C35 C34 122.7(3) . .
C30 C35 H35A 118.6 . .
C34 C35 H35A 118.6 . .
C52 C51 C50 122.6(3) . .
C52 C51 H51A 118.7 . .
C50 C51 H51A 118.7 . .
C42 C43 C44 118.5(4) . .
C42 C43 H43A 120.7 . .
C44 C43 H43A 120.7 . .
C45 C40 C41 115.0(3) . .
C45 C40 B 124.4(3) . .
C41 C40 B 120.2(3) . .
C65 C60 C61 115.1(3) . .
C65 C60 B 121.2(3) . .
C61 C60 B 123.5(3) . .
C54 C55 C50 122.0(4) . .
C54 C55 H55A 119.0 . .
C50 C55 H55A 119.0 . .
C33 C34 C35 120.5(4) . .
C33 C34 C37 119.0(3) . .
C35 C34 C37 120.5(3) . .
C62 C63 C64 119.0(4) . .
C62 C63 H63A 120.5 . .
C64 C63 H63A 120.5 . .
F17 C57 F18 106.2(3) . .
F17 C57 F16 106.2(3) . .
F18 C57 F16 104.8(3) . .
F17 C57 C54 113.2(4) . .
F18 C57 C54 113.5(3) . .
F16 C57 C54 112.2(3) . .
C35 C30 C31 115.4(3) . .
C35 C30 B 123.9(3) . .
C31 C30 B 120.2(3) . .
C62 C61 C60 122.2(4) . .
C62 C61 H61A 118.9 . .
C60 C61 H61A 118.9 . .
F3 C37 F1 106.9(3) . .
F3 C37 F2 105.3(4) . .
F1 C37 F2 105.1(3) . .
F3 C37 C34 114.0(3) . .
F1 C37 C34 112.9(4) . .
F2 C37 C34 112.0(3) . .
F19 C66 F20 106.5(4) . .
F19 C66 F21 105.7(4) . .
F20 C66 F21 105.2(4) . .
F19 C66 C62 112.9(4) . .
F20 C66 C62 113.9(4) . .
F21 C66 C62 112.1(4) . .
C53 C52 C51 120.3(4) . .
C53 C52 C56 119.4(4) . .
C51 C52 C56 120.2(3) . .
C33 C32 C31 120.8(3) . .
C33 C32 C36 120.0(4) . .
C31 C32 C36 119.2(4) . .
C32 C33 C34 118.0(3) . .
C32 C33 H33A 121.0 . .
C34 C33 H33A 121.0 . .
C32 C31 C30 122.6(4) . .
C32 C31 H31A 118.7 . .
C30 C31 H31A 118.7 . .
F4B C36 F6A 118.2(11) . .
F4B C36 F4A 31.4(11) . .
F6A C36 F4A 107.4(7) . .
F4B C36 F5A 69.6(10) . .
F6A C36 F5A 109.7(6) . .
F4A C36 F5A 101.0(6) . .
F4B C36 F5B 113.8(10) . .
F6A C36 F5B 63.7(7) . .
F4A C36 F5B 138.7(6) . .
F5A C36 F5B 53.1(5) . .
F4B C36 F6B 106.6(13) . .
F6A C36 F6B 29.9(6) . .
F4A C36 F6B 84.4(7) . .
F5A C36 F6B 134.4(7) . .
F5B C36 F6B 93.6(8) . .
F4B C36 C32 121.4(9) . .
F6A C36 C32 115.7(6) . .
F4A C36 C32 110.5(5) . .
F5A C36 C32 111.5(4) . .
F5B C36 C32 109.2(5) . .
F6B C36 C32 108.5(7) . .
C63 C62 C61 120.4(4) . .
C63 C62 C66 119.8(4) . .
C61 C62 C66 119.8(4) . .
C54 C53 C52 118.3(4) . .
C54 C53 H53A 120.8 . .
C52 C53 H53A 120.8 . .
C63 C64 C65 120.0(4) . .
C63 C64 C67 119.5(4) . .
C65 C64 C67 120.5(4) . .
F23B C67 F22A 125.4(8) . .
F23B C67 F24B 116.7(13) . .
F22A C67 F24B 34.1(7) . .
F23B C67 F23A 53.4(13) . .
F22A C67 F23A 108.5(7) . .
F24B C67 F23A 133.9(8) . .
F23B C67 F24A 50.0(13) . .
F22A C67 F24A 102.3(7) . .
F24B C67 F24A 74.8(9) . .
F23A C67 F24A 101.9(6) . .
F23B C67 F22B 107.1(14) . .
F22A C67 F22B 65.4(7) . .
F24B C67 F22B 99.5(9) . .
F23A C67 F22B 55.7(6) . .
F24A C67 F22B 143.3(6) . .
F23B C67 C64 117.0(8) . .
F22A C67 C64 116.9(6) . .
F24B C67 C64 108.6(9) . .
F23A C67 C64 115.3(4) . .
F24A C67 C64 110.2(5) . .
F22B C67 C64 106.0(5) . .
C40 B C60 112.4(3) . .
C40 B C50 112.5(3) . .
C60 B C50 105.1(3) . .
C40 B C30 102.6(3) . .
C60 B C30 113.6(3) . .
C50 B C30 110.7(3) . .

loop_
_geom_bond_atom_site_label_1
_geom_bond_atom_site_label_2
_geom_bond_distance
_geom_bond_site_symmetry_2
Ga2 C15 2.203(4) .
Ga2 C14 2.204(4) .
Ga2 C11 2.228(4) .
Ga2 C13 2.234(4) .
Ga2 C12 2.236(4) .
Ga2 Zn 2.4111(6) .
Ga1 C3 2.197(4) .
Ga1 C2 2.197(4) .
Ga1 C4 2.212(4) .
Ga1 C1 2.222(4) .
Ga1 C5 2.225(4) .
Ga1 Zn 2.4036(6) .
Zn Ga1 2.4036(6) 2
Zn Ga2 2.4111(6) 2
C12 C13 1.420(5) .
C12 C11 1.422(5) .
C12 C17 1.502(5) .
C20 C15 1.500(5) .
C20 H20A 0.9800 .
C20 H20B 0.9800 .
C20 H20C 0.9800 .
C14 C13 1.425(5) .
C14 C15 1.431(5) .
C14 C19 1.505(5) .
C1 C5 1.415(5) .
C1 C2 1.424(5) .
C1 C6 1.505(5) .
C15 C11 1.432(5) .
C2 C3 1.426(5) .
C2 C7 1.495(6) .
C3 C4 1.418(6) .
C3 C8 1.507(5) .
C13 C18 1.505(5) .
C8 H8A 0.9800 .
C8 H8B 0.9800 .
C8 H8C 0.9800 .
C16 C11 1.505(5) .
C16 H16A 0.9800 .
C16 H16B 0.9800 .
C16 H16C 0.9800 .
C19 H19A 0.9800 .
C19 H19B 0.9800 .
C19 H19C 0.9800 .
C4 C5 1.430(5) .
C4 C9 1.521(6) .
C5 C10 1.495(6) .
C17 H17A 0.9800 .
C17 H17B 0.9800 .
C17 H17C 0.9800 .
C7 H7A 0.9800 .
C7 H7B 0.9800 .
C7 H7C 0.9800 .
C18 H18A 0.9800 .
C18 H18B 0.9800 .
C18 H18C 0.9800 .
C10 H10A 0.9800 .
C10 H10B 0.9800 .
C10 H10C 0.9800 .
C9 H9A 0.9800 .
C9 H9B 0.9800 .
C9 H9C 0.9800 .
C6 H6A 0.9800 .
C6 H6B 0.9800 .
C6 H6C 0.9800 .
F22A C67 1.290(11) .
F23A C67 1.320(7) .
F24A C67 1.374(8) .
F4A C36 1.357(11) .
F6A C36 1.228(9) .
F5A C36 1.361(7) .
F12 C47 1.328(4) .
F11 C47 1.326(4) .
F10 C47 1.318(4) .
F2 C37 1.337(5) .
F3 C37 1.329(5) .
F1 C37 1.333(4) .
F21 C66 1.343(5) .
F20 C66 1.327(5) .
F19 C66 1.304(5) .
F7 C46 1.346(4) .
F9 C46 1.334(4) .
F8 C46 1.357(4) .
F14 C56 1.329(4) .
F13 C56 1.348(4) .
F15 C56 1.335(4) .
F18 C57 1.330(5) .
F16 C57 1.339(5) .
F17 C57 1.327(5) .
C44 C43 1.387(5) .
C44 C45 1.394(5) .
C44 C47 1.491(5) .
C42 C43 1.380(5) .
C42 C41 1.390(5) .
C42 C46 1.490(5) .
C45 C40 1.399(5) .
C45 H45A 0.9500 .
C50 C51 1.389(5) .
C50 C55 1.401(5) .
C50 B 1.650(5) .
C54 C55 1.383(5) .
C54 C53 1.383(5) .
C54 C57 1.494(5) .
C65 C60 1.386(5) .
C65 C64 1.389(5) .
C65 H65A 0.9500 .
C56 C52 1.495(5) .
C41 C40 1.405(5) .
C41 H41A 0.9500 .
C35 C30 1.388(5) .
C35 C34 1.391(5) .
C35 H35A 0.9500 .
C51 C52 1.389(5) .
C51 H51A 0.9500 .
C43 H43A 0.9500 .
C40 B 1.634(5) .
C60 C61 1.404(5) .
C60 B 1.638(5) .
C55 H55A 0.9500 .
C34 C33 1.389(5) .
C34 C37 1.489(5) .
C63 C62 1.373(5) .
C63 C64 1.375(5) .
C63 H63A 0.9500 .
C30 C31 1.399(5) .
C30 B 1.651(5) .
C61 C62 1.394(5) .
C61 H61A 0.9500 .
C66 C62 1.497(6) .
C52 C53 1.384(5) .
C32 C33 1.380(5) .
C32 C31 1.387(5) .
C32 C36 1.504(6) .
C33 H33A 0.9500 .
C31 H31A 0.9500 .
C36 F4B 1.148(16) .
C36 F5B 1.410(9) .
C36 F6B 1.473(17) .
C53 H53A 0.9500 .
C64 C67 1.492(6) .
C67 F23B 1.164(11) .
C67 F24B 1.300(19) .
C67 F22B 1.426(11) .

loop_
_geom_torsion_atom_site_label_1
_geom_torsion_atom_site_label_2
_geom_torsion_atom_site_label_3
_geom_torsion_atom_site_label_4
_geom_torsion
_geom_torsion_site_symmetry_4
C3 Ga1 Zn Ga1 25.5(2) 2
C2 Ga1 Zn Ga1 117.4(3) 2
C4 Ga1 Zn Ga1 -41.04(18) 2
C1 Ga1 Zn Ga1 -160.56(19) 2
C5 Ga1 Zn Ga1 -99.61(16) 2
C3 Ga1 Zn Ga2 145.0(2) 2
C2 Ga1 Zn Ga2 -123.1(3) 2
C4 Ga1 Zn Ga2 78.51(18) 2
C1 Ga1 Zn Ga2 -41.01(19) 2
C5 Ga1 Zn Ga2 19.94(16) 2
C3 Ga1 Zn Ga2 -94.7(2) .
C2 Ga1 Zn Ga2 -2.8(3) .
C4 Ga1 Zn Ga2 -161.19(18) .
C1 Ga1 Zn Ga2 79.29(19) .
C5 Ga1 Zn Ga2 140.24(16) .
C15 Ga2 Zn Ga1 -29.7(3) 2
C14 Ga2 Zn Ga1 79.1(2) 2
C11 Ga2 Zn Ga1 -109.55(17) 2
C13 Ga2 Zn Ga1 142.30(15) 2
C12 Ga2 Zn Ga1 -164.55(14) 2
C15 Ga2 Zn Ga1 93.7(3) .
C14 Ga2 Zn Ga1 -157.5(2) .
C11 Ga2 Zn Ga1 13.91(18) .
C13 Ga2 Zn Ga1 -94.24(15) .
C12 Ga2 Zn Ga1 -41.09(14) .
C15 Ga2 Zn Ga2 -147.7(3) 2
C14 Ga2 Zn Ga2 -38.9(2) 2
C11 Ga2 Zn Ga2 132.50(18) 2
C13 Ga2 Zn Ga2 24.35(15) 2
C12 Ga2 Zn Ga2 77.50(14) 2
C15 Ga2 C12 C13 80.3(2) .
C14 Ga2 C12 C13 37.4(2) .
C11 Ga2 C12 C13 118.0(3) .
Zn Ga2 C12 C13 -115.7(2) .
C15 Ga2 C12 C11 -37.7(2) .
C14 Ga2 C12 C11 -80.6(2) .
C13 Ga2 C12 C11 -118.0(3) .
Zn Ga2 C12 C11 126.31(19) .
C15 Ga2 C12 C17 -159.6(4) .
C14 Ga2 C12 C17 157.5(4) .
C11 Ga2 C12 C17 -121.9(4) .
C13 Ga2 C12 C17 120.1(4) .
Zn Ga2 C12 C17 4.4(4) .
C15 Ga2 C14 C13 -116.9(3) .
C11 Ga2 C14 C13 -79.0(2) .
C12 Ga2 C14 C13 -37.0(2) .
Zn Ga2 C14 C13 95.3(3) .
C11 Ga2 C14 C15 38.0(2) .
C13 Ga2 C14 C15 116.9(3) .
C12 Ga2 C14 C15 80.0(2) .
Zn Ga2 C14 C15 -147.8(2) .
C15 Ga2 C14 C19 121.0(4) .
C11 Ga2 C14 C19 158.9(4) .
C13 Ga2 C14 C19 -122.1(4) .
C12 Ga2 C14 C19 -159.1(4) .
Zn Ga2 C14 C19 -26.8(5) .
C3 Ga1 C1 C5 -80.3(2) .
C2 Ga1 C1 C5 -118.5(3) .
C4 Ga1 C1 C5 -37.8(2) .
Zn Ga1 C1 C5 103.1(2) .
C3 Ga1 C1 C2 38.2(2) .
C4 Ga1 C1 C2 80.7(2) .
C5 Ga1 C1 C2 118.5(3) .
Zn Ga1 C1 C2 -138.5(2) .
C3 Ga1 C1 C6 157.1(4) .
C2 Ga1 C1 C6 118.9(4) .
C4 Ga1 C1 C6 -160.4(4) .
C5 Ga1 C1 C6 -122.6(5) .
Zn Ga1 C1 C6 -19.6(5) .
C13 C14 C15 C11 0.1(4) .
C19 C14 C15 C11 177.1(4) .
Ga2 C14 C15 C11 -63.3(3) .
C13 C14 C15 C20 -176.1(4) .
C19 C14 C15 C20 0.9(6) .
Ga2 C14 C15 C20 120.5(4) .
C13 C14 C15 Ga2 63.4(3) .
C19 C14 C15 Ga2 -119.6(4) .
C11 Ga2 C15 C14 -116.5(3) .
C13 Ga2 C15 C14 -37.6(2) .
C12 Ga2 C15 C14 -79.5(2) .
Zn Ga2 C15 C14 136.4(3) .
C14 Ga2 C15 C11 116.5(3) .
C13 Ga2 C15 C11 79.0(2) .
C12 Ga2 C15 C11 37.1(2) .
Zn Ga2 C15 C11 -107.1(3) .
C14 Ga2 C15 C20 -121.3(4) .
C11 Ga2 C15 C20 122.1(4) .
C13 Ga2 C15 C20 -158.9(4) .
C12 Ga2 C15 C20 159.2(4) .
Zn Ga2 C15 C20 15.0(6) .
C5 C1 C2 C3 -1.0(4) .
C6 C1 C2 C3 175.9(4) .
Ga1 C1 C2 C3 -62.6(3) .
C5 C1 C2 C7 -176.2(4) .
C6 C1 C2 C7 0.7(6) .
Ga1 C1 C2 C7 122.2(4) .
C5 C1 C2 Ga1 61.6(3) .
C6 C1 C2 Ga1 -121.5(4) .
C3 Ga1 C2 C1 -116.5(3) .
C4 Ga1 C2 C1 -79.0(2) .
C5 Ga1 C2 C1 -36.6(2) .
Zn Ga1 C2 C1 116.4(3) .
C4 Ga1 C2 C3 37.5(2) .
C1 Ga1 C2 C3 116.5(3) .
C5 Ga1 C2 C3 79.9(3) .
Zn Ga1 C2 C3 -127.1(3) .
C3 Ga1 C2 C7 121.1(5) .
C4 Ga1 C2 C7 158.6(4) .
C1 Ga1 C2 C7 -122.4(5) .
C5 Ga1 C2 C7 -159.0(4) .
Zn Ga1 C2 C7 -6.0(6) .
C1 C2 C3 C4 0.7(4) .
C7 C2 C3 C4 175.9(4) .
Ga1 C2 C3 C4 -62.7(3) .
C1 C2 C3 C8 -175.8(4) .
C7 C2 C3 C8 -0.6(6) .
Ga1 C2 C3 C8 120.9(4) .
C1 C2 C3 Ga1 63.3(3) .
C7 C2 C3 Ga1 -121.5(4) .
C2 Ga1 C3 C4 117.2(3) .
C1 Ga1 C3 C4 79.3(3) .
C5 Ga1 C3 C4 37.4(2) .
Zn Ga1 C3 C4 -104.4(3) .
C4 Ga1 C3 C2 -117.2(3) .
C1 Ga1 C3 C2 -37.9(2) .
C5 Ga1 C3 C2 -79.8(3) .
Zn Ga1 C3 C2 138.3(2) .
C2 Ga1 C3 C8 -120.9(5) .
C4 Ga1 C3 C8 121.8(5) .
C1 Ga1 C3 C8 -158.8(4) .
C5 Ga1 C3 C8 159.2(4) .
Zn Ga1 C3 C8 17.4(5) .
C11 C12 C13 C14 0.8(4) .
C17 C12 C13 C14 179.6(4) .
Ga2 C12 C13 C14 -61.0(3) .
C11 C12 C13 C18 -178.7(3) .
C17 C12 C13 C18 0.1(6) .
Ga2 C12 C13 C18 119.5(4) .
C11 C12 C13 Ga2 61.8(3) .
C17 C12 C13 Ga2 -119.3(4) .
C15 C14 C13 C12 -0.5(4) .
C19 C14 C13 C12 -177.5(4) .
Ga2 C14 C13 C12 61.9(3) .
C15 C14 C13 C18 179.0(4) .
C19 C14 C13 C18 2.0(7) .
Ga2 C14 C13 C18 -118.6(4) .
C15 C14 C13 Ga2 -62.5(3) .
C19 C14 C13 Ga2 120.6(4) .
C15 Ga2 C13 C12 -79.8(2) .
C14 Ga2 C13 C12 -117.8(3) .
C11 Ga2 C13 C12 -37.1(2) .
Zn Ga2 C13 C12 103.3(2) .
C15 Ga2 C13 C14 38.0(2) .
C11 Ga2 C13 C14 80.7(2) .
C12 Ga2 C13 C14 117.8(3) .
Zn Ga2 C13 C14 -138.89(19) .
C15 Ga2 C13 C18 160.8(4) .
C14 Ga2 C13 C18 122.8(4) .
C11 Ga2 C13 C18 -156.5(4) .
C12 Ga2 C13 C18 -119.4(4) .
Zn Ga2 C13 C18 -16.1(4) .
C2 C3 C4 C5 -0.1(4) .
C8 C3 C4 C5 176.3(4) .
Ga1 C3 C4 C5 -62.3(3) .
C2 C3 C4 C9 -179.7(4) .
C8 C3 C4 C9 -3.2(7) .
Ga1 C3 C4 C9 118.1(4) .
C2 C3 C4 Ga1 62.2(3) .
C8 C3 C4 Ga1 -121.4(4) .
C2 Ga1 C4 C3 -37.8(2) .
C1 Ga1 C4 C3 -80.3(3) .
C5 Ga1 C4 C3 -117.6(3) .
Zn Ga1 C4 C3 132.5(2) .
C3 Ga1 C4 C5 117.6(3) .
C2 Ga1 C4 C5 79.8(3) .
C1 Ga1 C4 C5 37.3(2) .
Zn Ga1 C4 C5 -109.9(2) .
C3 Ga1 C4 C9 -120.7(5) .
C2 Ga1 C4 C9 -158.5(4) .
C1 Ga1 C4 C9 158.9(4) .
C5 Ga1 C4 C9 121.7(5) .
Zn Ga1 C4 C9 11.8(5) .
C13 C12 C11 C15 -0.7(4) .
C17 C12 C11 C15 -179.6(4) .
Ga2 C12 C11 C15 61.2(3) .
C13 C12 C11 C16 175.7(4) .
C17 C12 C11 C16 -3.1(6) .
Ga2 C12 C11 C16 -122.3(4) .
C13 C12 C11 Ga2 -62.0(3) .
C17 C12 C11 Ga2 119.2(4) .
C14 C15 C11 C12 0.4(4) .
C20 C15 C11 C12 176.6(4) .
Ga2 C15 C11 C12 -62.2(3) .
C14 C15 C11 C16 -176.1(4) .
C20 C15 C11 C16 0.1(6) .
Ga2 C15 C11 C16 121.3(4) .
C14 C15 C11 Ga2 62.6(3) .
C20 C15 C11 Ga2 -121.2(4) .
C15 Ga2 C11 C12 117.5(3) .
C14 Ga2 C11 C12 79.4(2) .
C13 Ga2 C11 C12 37.0(2) .
Zn Ga2 C11 C12 -96.3(2) .
C14 Ga2 C11 C15 -38.1(2) .
C13 Ga2 C11 C15 -80.6(2) .
C12 Ga2 C11 C15 -117.5(3) .
Zn Ga2 C11 C15 146.18(19) .
C15 Ga2 C11 C16 -120.4(4) .
C14 Ga2 C11 C16 -158.6(4) .
C13 Ga2 C11 C16 159.0(4) .
C12 Ga2 C11 C16 122.0(4) .
Zn Ga2 C11 C16 25.7(4) .
C2 C1 C5 C4 0.9(4) .
C6 C1 C5 C4 -175.8(4) .
Ga1 C1 C5 C4 61.7(3) .
C2 C1 C5 C10 178.5(4) .
C6 C1 C5 C10 1.7(7) .
Ga1 C1 C5 C10 -120.7(4) .
C2 C1 C5 Ga1 -60.8(3) .
C6 C1 C5 Ga1 122.4(4) .
C3 C4 C5 C1 -0.5(4) .
C9 C4 C5 C1 179.1(4) .
Ga1 C4 C5 C1 -62.2(3) .
C3 C4 C5 C10 -178.1(4) .
C9 C4 C5 C10 1.5(7) .
Ga1 C4 C5 C10 120.3(4) .
C3 C4 C5 Ga1 61.6(3) .
C9 C4 C5 Ga1 -118.8(4) .
C3 Ga1 C5 C1 79.8(2) .
C2 Ga1 C5 C1 37.1(2) .
C4 Ga1 C5 C1 117.2(3) .
Zn Ga1 C5 C1 -126.9(2) .
C3 Ga1 C5 C4 -37.3(2) .
C2 Ga1 C5 C4 -80.1(3) .
C1 Ga1 C5 C4 -117.2(3) .
Zn Ga1 C5 C4 115.9(2) .
C3 Ga1 C5 C10 -159.1(4) .
C2 Ga1 C5 C10 158.1(4) .
C4 Ga1 C5 C10 -121.8(5) .
C1 Ga1 C5 C10 121.0(4) .
Zn Ga1 C5 C10 -5.9(4) .
C43 C42 C46 F9 -80.9(4) .
C41 C42 C46 F9 98.6(4) .
C43 C42 C46 F7 157.7(3) .
C41 C42 C46 F7 -22.8(5) .
C43 C42 C46 F8 39.1(5) .
C41 C42 C46 F8 -141.4(3) .
C43 C44 C45 C40 -2.3(5) .
C47 C44 C45 C40 -178.5(3) .
C43 C44 C47 F10 165.7(3) .
C45 C44 C47 F10 -18.0(5) .
C43 C44 C47 F11 44.0(5) .
C45 C44 C47 F11 -139.6(4) .
C43 C44 C47 F12 -73.9(4) .
C45 C44 C47 F12 102.4(4) .
C43 C42 C41 C40 -3.0(5) .
C46 C42 C41 C40 177.5(3) .
C55 C50 C51 C52 0.2(5) .
B C50 C51 C52 175.7(3) .
C41 C42 C43 C44 3.0(5) .
C46 C42 C43 C44 -177.6(3) .
C45 C44 C43 C42 -0.4(5) .
C47 C44 C43 C42 176.0(3) .
C44 C45 C40 C41 2.2(5) .
C44 C45 C40 B 174.2(3) .
C42 C41 C40 C45 0.4(5) .
C42 C41 C40 B -172.0(3) .
C64 C65 C60 C61 3.2(5) .
C64 C65 C60 B 178.5(3) .
C53 C54 C55 C50 -0.2(6) .
C57 C54 C55 C50 -178.8(3) .
C51 C50 C55 C54 0.0(5) .
B C50 C55 C54 -175.5(3) .
C30 C35 C34 C33 1.7(5) .
C30 C35 C34 C37 -179.7(4) .
C55 C54 C57 F17 -10.5(6) .
C53 C54 C57 F17 170.9(3) .
C55 C54 C57 F18 -131.6(4) .
C53 C54 C57 F18 49.8(5) .
C55 C54 C57 F16 109.8(4) .
C53 C54 C57 F16 -68.8(5) .
C34 C35 C30 C31 -1.7(5) .
C34 C35 C30 B -173.5(3) .
C65 C60 C61 C62 -2.0(6) .
B C60 C61 C62 -177.1(4) .
C33 C34 C37 F3 -161.5(4) .
C35 C34 C37 F3 19.9(5) .
C33 C34 C37 F1 -39.2(5) .
C35 C34 C37 F1 142.2(4) .
C33 C34 C37 F2 79.1(5) .
C35 C34 C37 F2 -99.5(4) .
C50 C51 C52 C53 -0.1(6) .
C50 C51 C52 C56 176.4(3) .
F14 C56 C52 C53 84.0(5) .
F15 C56 C52 C53 -38.4(5) .
F13 C56 C52 C53 -157.7(3) .
F14 C56 C52 C51 -92.6(4) .
F15 C56 C52 C51 145.0(4) .
F13 C56 C52 C51 25.7(5) .
C31 C32 C33 C34 -1.5(5) .
C36 C32 C33 C34 175.6(4) .
C35 C34 C33 C32 0.0(5) .
C37 C34 C33 C32 -178.7(3) .
C33 C32 C31 C30 1.5(6) .
C36 C32 C31 C30 -175.6(4) .
C35 C30 C31 C32 0.1(5) .
B C30 C31 C32 172.2(3) .
C33 C32 C36 F4B -97.8(14) .
C31 C32 C36 F4B 79.3(14) .
C33 C32 C36 F6A 106.9(7) .
C31 C32 C36 F6A -75.9(7) .
C33 C32 C36 F4A -130.8(6) .
C31 C32 C36 F4A 46.3(7) .
C33 C32 C36 F5A -19.3(8) .
C31 C32 C36 F5A 157.8(6) .
C33 C32 C36 F5B 37.6(9) .
C31 C32 C36 F5B -145.3(7) .
C33 C32 C36 F6B 138.3(7) .
C31 C32 C36 F6B -44.5(8) .
C64 C63 C62 C61 2.5(6) .
C64 C63 C62 C66 -177.8(4) .
C60 C61 C62 C63 -0.9(6) .
C60 C61 C62 C66 179.5(4) .
F19 C66 C62 C63 82.5(6) .
F20 C66 C62 C63 -155.9(4) .
F21 C66 C62 C63 -36.7(6) .
F19 C66 C62 C61 -97.9(5) .
F20 C66 C62 C61 23.7(6) .
F21 C66 C62 C61 142.9(4) .
C55 C54 C53 C52 0.3(6) .
C57 C54 C53 C52 178.9(3) .
C51 C52 C53 C54 -0.1(5) .
C56 C52 C53 C54 -176.7(3) .
C62 C63 C64 C65 -1.3(6) .
C62 C63 C64 C67 179.3(4) .
C60 C65 C64 C63 -1.7(6) .
C60 C65 C64 C67 177.6(4) .
C63 C64 C67 F23B -113.9(17) .
C65 C64 C67 F23B 66.7(18) .
C63 C64 C67 F22A 56.8(8) .
C65 C64 C67 F22A -122.6(7) .
C63 C64 C67 F24B 20.7(10) .
C65 C64 C67 F24B -158.6(8) .
C63 C64 C67 F23A -174.0(6) .
C65 C64 C67 F23A 6.7(8) .
C63 C64 C67 F24A -59.4(7) .
C65 C64 C67 F24A 121.2(6) .
C63 C64 C67 F22B 126.9(8) .
C65 C64 C67 F22B -52.5(9) .
C45 C40 B C60 23.6(5) .
C41 C40 B C60 -164.8(3) .
C45 C40 B C50 142.1(3) .
C41 C40 B C50 -46.3(4) .
C45 C40 B C30 -98.9(4) .
C41 C40 B C30 72.8(4) .
C65 C60 B C40 41.7(5) .
C61 C60 B C40 -143.5(4) .
C65 C60 B C50 -81.1(4) .
C61 C60 B C50 93.8(4) .
C65 C60 B C30 157.7(3) .
C61 C60 B C30 -27.5(5) .
C51 C50 B C40 154.5(3) .
C55 C50 B C40 -30.3(5) .
C51 C50 B C60 -82.8(4) .
C55 C50 B C60 92.4(4) .
C51 C50 B C30 40.3(4) .
C55 C50 B C30 -144.5(3) .
C35 C30 B C40 89.2(4) .
C31 C30 B C40 -82.2(4) .
C35 C30 B C60 -32.5(5) .
C31 C30 B C60 156.1(3) .
C35 C30 B C50 -150.5(3) .
C31 C30 B C50 38.1(4) .
